data_3000208
loop_
_publ_author_name
'Fitouri, Ines'
'Boughzala, Habib'

_publ_section_title
;
 Crystal structure of Rb0.5Na1.5CuP~2~O~7~, a new diphosphate family
 member
;
_journal_name_full 'To be published'
_chemical_formula_sum 'Cu Na1.5 O7 P2 Rb0.5'
_symmetry_space_group_name_Hall '-P 2yn'
_symmetry_space_group_name_H-M 'P 1 21/n 1'
_cell_angle_alpha 90
_cell_angle_beta 104.48(2)
_cell_angle_gamma 90
_cell_length_a 7.817(2)
_cell_length_b 9.806(3)
_cell_length_c 8.644(3)
_cell_measurement_temperature 298(2)
_cell_volume 641.5(3)
_diffrn_ambient_temperature 298(2)
_diffrn_radiation_type MoK\a
_diffrn_radiation_wavelength 0.71073
_refine_ls_goodness_of_fit_ref 1.078
_refine_ls_R_factor_all 0.0389
_refine_ls_R_factor_gt 0.0283
_refine_ls_wR_factor_gt 0.0707
_refine_ls_wR_factor_ref 0.0744
_cod_database_code 3000208
_cod_hold_until_date 2018-12-22

loop_
_atom_site_label
_atom_site_fract_x
_atom_site_fract_y
_atom_site_fract_z
? ? ? ?
